data_2105318
loop_
_publ_author_name
'Mocilac, Pavle'
'Gallagher, John F.'

_publ_section_title
;
 Entry point into new trimeric and tetrameric imide-based macrocyclic
 esters derived from isophthaloyl dichloride and methyl 6-aminonicotinate
;
_journal_coeditor_code GP5057
_journal_issue 1
_journal_name_full 'Acta Crystallographica Section B'
_journal_page_first 62
_journal_page_last 69
_journal_paper_doi 10.1107/S0108768112047416
_journal_volume 69
_journal_year 2013
_chemical_formula_moiety 'C60 H40 N8 O16'
_chemical_formula_sum 'C60 H40 N8 O16'
_chemical_formula_weight 1129.00
_chemical_melting_point 476
_chemical_name_common (EsIO)4
_space_group_IT_number 14
_symmetry_cell_setting monoclinic
_symmetry_space_group_name_Hall '-P 2yn'
_symmetry_space_group_name_H-M 'P 1 21/n 1'
_atom_sites_solution_hydrogens geom
_atom_sites_solution_primary direct
_atom_sites_solution_secondary difmap
_audit_creation_method SHELXL-97
_cell_angle_alpha 90.00
_cell_angle_beta 101.7210(10)
_cell_angle_gamma 90.00
_cell_formula_units_Z 4
_cell_length_a 10.68700(10)
_cell_length_b 22.4852(2)
_cell_length_c 22.6756(2)
_cell_measurement_reflns_used 11636
_cell_measurement_temperature 294(2)
_cell_measurement_theta_max 63.13
_cell_measurement_theta_min 2.79
_cell_volume 5335.31(9)
_computing_cell_refinement
;
CrysAlisPro, Agilent Technologies,
Version 1.171.34.49 (release 20-01-2011 CrysAlis171 .NET)
(compiled Jan 20 2011,15:58:25)
;
_computing_data_collection
;
CrysAlisPro, Agilent Technologies,
Version 1.171.34.49 (release 20-01-2011 CrysAlis171 .NET)
(compiled Jan 20 2011,15:58:25)
;
_computing_data_reduction
;
CrysAlisPro, Agilent Technologies,
Version 1.171.34.49 (release 20-01-2011 CrysAlis171 .NET)
(compiled Jan 20 2011,15:58:25)
;
_computing_molecular_graphics 'PLATON (Spek, 2009)'
_computing_publication_material SHELXL97
_computing_structure_refinement 'SHELXL97 (Sheldrick, 2008) and SORTX (McArdle, 1995)'
_computing_structure_solution 'SHELXS97 (Sheldrick, 2008)'
_diffrn_ambient_temperature 294(2)
_diffrn_measured_fraction_theta_full 0.996
_diffrn_measured_fraction_theta_max 0.991
_diffrn_measurement_device 'Xcalibur, Sapphire3, Gemini Ultra'
_diffrn_measurement_method '\w scans'
_diffrn_radiation_monochromator graphite
_diffrn_radiation_source 'Enhance (Cu) X-ray Source'
_diffrn_radiation_type CuK\a
_diffrn_radiation_wavelength 1.54184
_diffrn_reflns_av_R_equivalents 0.0335
_diffrn_reflns_av_sigmaI/netI 0.0300
_diffrn_reflns_limit_h_max 12
_diffrn_reflns_limit_h_min -11
_diffrn_reflns_limit_k_max 25
_diffrn_reflns_limit_k_min -24
_diffrn_reflns_limit_l_max 21
_diffrn_reflns_limit_l_min -26
_diffrn_reflns_number 31765
_diffrn_reflns_theta_full 63.13
_diffrn_reflns_theta_max 63.27
_diffrn_reflns_theta_min 2.80
_diffrn_standards_decay_% 1
_exptl_absorpt_coefficient_mu 0.875
_exptl_absorpt_correction_T_max 0.9576
_exptl_absorpt_correction_T_min 0.6309
_exptl_absorpt_correction_type analytical
_exptl_absorpt_process_details '(ABSFAC, Clark and Reid, 1998)'
_exptl_crystal_colour colourless
_exptl_crystal_density_diffrn 1.406
_exptl_crystal_density_method 'not measured'
_exptl_crystal_description needle
_exptl_crystal_F_000 2336
_exptl_crystal_size_max 0.58
_exptl_crystal_size_mid 0.06
_exptl_crystal_size_min 0.05
_refine_diff_density_max 0.266
_refine_diff_density_min -0.172
_refine_ls_extinction_coef 0.00038(5)
_refine_ls_extinction_expression Fc^*^=kFc[1+0.001xFc^2^\l^3^/sin(2\q)]^-1/4^
_refine_ls_extinction_method SHELXL
_refine_ls_goodness_of_fit_ref 1.025
_refine_ls_hydrogen_treatment constr
_refine_ls_matrix_type full
_refine_ls_number_parameters 762
_refine_ls_number_reflns 8619
_refine_ls_number_restraints 0
_refine_ls_restrained_S_all 1.025
_refine_ls_R_factor_all 0.0530
_refine_ls_R_factor_gt 0.0411
_refine_ls_shift/su_max 0.000
_refine_ls_shift/su_mean 0.000
_refine_ls_structure_factor_coef Fsqd
_refine_ls_weighting_details 'w=1/[\s^2^(Fo^2^)+(0.06P)^2^+1.1981P] where P=(Fo^2^+2Fc^2^)/3'
_refine_ls_weighting_scheme calc
_refine_ls_wR_factor_gt 0.1086
_refine_ls_wR_factor_ref 0.1195
_reflns_number_gt 6947
_reflns_number_total 8619
_reflns_threshold_expression I>2\s(I)
_cod_data_source_file gp5057.cif
_cod_data_source_block EsIO4_I_12-001
_cod_original_cell_volume 5335.31(8)
_cod_original_sg_symbol_H-M 'P 21/n'
_cod_database_code 2105318

loop_
_symmetry_equiv_pos_as_xyz
'x, y, z'
'-x+1/2, y+1/2, -z+1/2'
'-x, -y, -z'
'x-1/2, -y-1/2, z-1/2'

loop_
_atom_site_type_symbol
_atom_site_label
_atom_site_fract_x
_atom_site_fract_y
_atom_site_fract_z
_atom_site_U_iso_or_equiv
_atom_site_adp_type
_atom_site_calc_flag
_atom_site_refinement_flags
_atom_site_occupancy
_atom_site_symmetry_multiplicity
O O1 0.15831(17) 0.18857(7) 0.46844(7) 0.0612(4) Uani d . 1 1
C C1 0.2011(2) 0.18789(9) 0.42307(9) 0.0464(5) Uani d . 1 1
N N1 0.30161(16) 0.22599(8) 0.41630(7) 0.0479(4) Uani d . 1 1
O O2 0.45380(16) 0.28347(9) 0.47432(8) 0.0757(5) Uani d . 1 1
C C2 0.3421(2) 0.27245(10) 0.45862(9) 0.0517(5) Uani d . 1 1
O O3 -0.07174(15) 0.44529(6) 0.39841(7) 0.0563(4) Uani d . 1 1
C C3 -0.05505(19) 0.39251(9) 0.40628(9) 0.0433(4) Uani d . 1 1
N N2 -0.13146(15) 0.35051(7) 0.36964(7) 0.0427(4) Uani d . 1 1
O O4 -0.31578(15) 0.34468(8) 0.29957(9) 0.0745(5) Uani d . 1 1
C C4 -0.21277(18) 0.36745(9) 0.31491(10) 0.0459(5) Uani d . 1 1
O O5 0.14918(15) 0.44217(8) 0.15956(7) 0.0620(4) Uani d . 1 1
C C5 0.13048(19) 0.43811(8) 0.21004(9) 0.0413(4) Uani d . 1 1
N N3 0.23290(14) 0.42727(7) 0.25862(7) 0.0393(4) Uani d . 1 1
O O6 0.44817(13) 0.43474(7) 0.26451(7) 0.0571(4) Uani d . 1 1
C C6 0.35088(18) 0.40900(8) 0.24366(9) 0.0408(4) Uani d . 1 1
O O7 0.24172(16) 0.15482(6) 0.18935(8) 0.0616(4) Uani d . 1 1
C C7 0.1926(2) 0.20376(8) 0.18419(9) 0.0436(4) Uani d . 1 1
N N4 0.06544(15) 0.20986(7) 0.18926(7) 0.0405(4) Uani d . 1 1
O O8 -0.07996(16) 0.13342(7) 0.17083(7) 0.0669(5) Uani d . 1 1
C C8 0.00609(19) 0.15568(8) 0.20559(9) 0.0444(5) Uani d . 1 1
C C11 0.05471(19) 0.13301(8) 0.26695(9) 0.0417(4) Uani d . 1 1
C C12 0.11227(18) 0.17018(8) 0.31334(8) 0.0407(4) Uani d . 1 1
H H12 0.1274 0.2098 0.3055 0.049 Uiso calc R 1 1
C C13 0.14713(19) 0.14824(9) 0.37129(9) 0.0438(4) Uani d . 1 1
C C14 0.1284(2) 0.08870(9) 0.38258(10) 0.0553(5) Uani d . 1 1
H H14 0.1524 0.0739 0.4215 0.066 Uiso calc R 1 1
C C15 0.0743(3) 0.05144(10) 0.33620(11) 0.0645(7) Uani d . 1 1
H H15 0.0635 0.0113 0.3438 0.077 Uiso calc R 1 1
C C16 0.0359(2) 0.07337(9) 0.27849(10) 0.0549(5) Uani d . 1 1
H H16 -0.0024 0.0483 0.2474 0.066 Uiso calc R 1 1
C C11A 0.38579(19) 0.21038(9) 0.37715(9) 0.0463(5) Uani d . 1 1
N N12A 0.40890(18) 0.15260(8) 0.37348(8) 0.0527(4) Uani d . 1 1
C C13A 0.4729(2) 0.13613(10) 0.33154(10) 0.0535(5) Uani d . 1 1
H H13A 0.4867 0.0957 0.3268 0.064 Uiso calc R 1 1
C C14A 0.52007(19) 0.17554(9) 0.29475(10) 0.0491(5) Uani d . 1 1
C C15A 0.5028(2) 0.23589(10) 0.30320(10) 0.0539(5) Uani d . 1 1
H H15A 0.5382 0.2638 0.2811 0.065 Uiso calc R 1 1
C C16A 0.4330(2) 0.25374(10) 0.34449(10) 0.0526(5) Uani d . 1 1
H H16A 0.4178 0.2938 0.3503 0.063 Uiso calc R 1 1
O O1A 0.6420(2) 0.18734(9) 0.21920(11) 0.1021(8) Uani d . 1 1
C C1A 0.5839(2) 0.15541(11) 0.24621(11) 0.0603(6) Uani d . 1 1
C C2A 0.6155(3) 0.07496(14) 0.18517(13) 0.0856(9) Uani d . 1 1
H H2A1 0.5775 0.0957 0.1490 0.128 Uiso calc R 1 1
H H2A2 0.5962 0.0333 0.1803 0.128 Uiso calc R 1 1
H H2A3 0.7064 0.0805 0.1931 0.128 Uiso calc R 1 1
O O2A 0.56501(18) 0.09792(7) 0.23468(8) 0.0699(5) Uani d . 1 1
C C21 0.2427(2) 0.30939(9) 0.47743(9) 0.0479(5) Uani d . 1 1
C C22 0.13017(19) 0.32416(8) 0.43767(9) 0.0430(4) Uani d . 1 1
H H22 0.1075 0.3044 0.4011 0.052 Uiso calc R 1 1
C C23 0.05146(19) 0.36851(9) 0.45256(9) 0.0458(5) Uani d . 1 1
C C24 0.0838(2) 0.39644(12) 0.50825(11) 0.0659(6) Uani d . 1 1
H H24 0.0319 0.4264 0.5184 0.079 Uiso calc R 1 1
C C25 0.1930(3) 0.37971(14) 0.54847(11) 0.0771(8) Uani d . 1 1
H H25 0.2127 0.3974 0.5863 0.093 Uiso calc R 1 1
C C26 0.2731(2) 0.33695(12) 0.53308(10) 0.0645(6) Uani d . 1 1
H H26 0.3476 0.3266 0.5601 0.077 Uiso calc R 1 1
C C21A -0.16031(18) 0.29351(8) 0.39325(9) 0.0410(4) Uani d . 1 1
N N22A -0.13026(16) 0.24697(7) 0.36253(8) 0.0481(4) Uani d . 1 1
C C23A -0.1622(2) 0.19371(9) 0.38118(10) 0.0476(5) Uani d . 1 1
H H23A -0.1432 0.1603 0.3604 0.057 Uiso calc R 1 1
C C24A -0.22132(19) 0.18503(8) 0.42920(9) 0.0428(4) Uani d . 1 1
C C25A -0.2507(2) 0.23456(9) 0.46015(10) 0.0512(5) Uani d . 1 1
H H25A -0.2906 0.2305 0.4927 0.061 Uiso calc R 1 1
C C26A -0.2190(2) 0.29017(9) 0.44140(10) 0.0528(5) Uani d . 1 1
H H26A -0.2373 0.3244 0.4611 0.063 Uiso calc R 1 1
O O3A -0.2326(2) 0.08049(7) 0.41664(8) 0.0762(5) Uani d . 1 1
C C3A -0.2554(2) 0.12334(9) 0.44377(10) 0.0489(5) Uani d . 1 1
C C4A -0.3591(4) 0.06359(12) 0.50494(16) 0.0993(12) Uani d . 1 1
H H4A1 -0.4373 0.0538 0.4775 0.149 Uiso calc R 1 1
H H4A2 -0.3738 0.0647 0.5453 0.149 Uiso calc R 1 1
H H4A3 -0.2957 0.0340 0.5022 0.149 Uiso calc R 1 1
O O4A -0.3145(2) 0.12144(7) 0.48944(8) 0.0736(5) Uani d . 1 1
C C31 -0.16309(17) 0.40963(8) 0.27486(9) 0.0396(4) Uani d . 1 1
C C32 -0.03647(17) 0.40921(8) 0.26872(8) 0.0384(4) Uani d . 1 1
H H32 0.0238 0.3870 0.2951 0.046 Uiso calc R 1 1
C C33 -0.00017(18) 0.44204(8) 0.22318(8) 0.0384(4) Uani d . 1 1
C C34 -0.09054(19) 0.47605(9) 0.18452(9) 0.0450(5) Uani d . 1 1
H H34 -0.0669 0.4971 0.1532 0.054 Uiso calc R 1 1
C C35 -0.21488(19) 0.47864(9) 0.19256(10) 0.0489(5) Uani d . 1 1
H H35 -0.2738 0.5032 0.1682 0.059 Uiso calc R 1 1
C C36 -0.25167(19) 0.44482(9) 0.23679(9) 0.0466(5) Uani d . 1 1
H H36 -0.3363 0.4455 0.2412 0.056 Uiso calc R 1 1
C C31A 0.24288(17) 0.45518(8) 0.31615(9) 0.0393(4) Uani d . 1 1
N N32A 0.29189(17) 0.42068(7) 0.36269(7) 0.0471(4) Uani d . 1 1
C C33A 0.3098(2) 0.44536(9) 0.41730(9) 0.0501(5) Uani d . 1 1
H H33A 0.3464 0.4223 0.4504 0.060 Uiso calc R 1 1
C C34A 0.2766(2) 0.50355(9) 0.42736(10) 0.0479(5) Uani d . 1 1
C C35A 0.2243(2) 0.53745(9) 0.37797(10) 0.0554(5) Uani d . 1 1
H H35A 0.1994 0.5764 0.3831 0.067 Uiso calc R 1 1
C C36A 0.2088(2) 0.51362(9) 0.32106(10) 0.0506(5) Uani d . 1 1
H H36A 0.1765 0.5363 0.2871 0.061 Uiso calc R 1 1
O O5A 0.2480(2) 0.57656(9) 0.49846(9) 0.0932(7) Uani d . 1 1
C C5A 0.2945(2) 0.53020(11) 0.48872(11) 0.0589(6) Uani d . 1 1
C C6A 0.3814(3) 0.51744(16) 0.59240(12) 0.0906(10) Uani d . 1 1
H H6A1 0.4135 0.5574 0.5948 0.136 Uiso calc R 1 1
H H6A2 0.4409 0.4922 0.6184 0.136 Uiso calc R 1 1
H H6A3 0.3006 0.5166 0.6047 0.136 Uiso calc R 1 1
O O6A 0.36492(18) 0.49632(9) 0.53073(8) 0.0727(5) Uani d . 1 1
C C41 0.34559(18) 0.35574(8) 0.20463(9) 0.0412(4) Uani d . 1 1
C C42 0.26049(17) 0.30969(8) 0.20754(8) 0.0387(4) Uani d . 1 1
H H42 0.1986 0.3137 0.2308 0.046 Uiso calc R 1 1
C C43 0.26811(18) 0.25763(8) 0.17566(9) 0.0414(4) Uani d . 1 1
C C44 0.3569(2) 0.25264(10) 0.13941(10) 0.0534(5) Uani d . 1 1
H H44 0.3623 0.2176 0.1183 0.064 Uiso calc R 1 1
C C45 0.4379(2) 0.29944(11) 0.13421(11) 0.0611(6) Uani d . 1 1
H H45 0.4945 0.2967 0.1081 0.073 Uiso calc R 1 1
C C46 0.4342(2) 0.35029(10) 0.16793(10) 0.0514(5) Uani d . 1 1
H H46 0.4914 0.3811 0.1660 0.062 Uiso calc R 1 1
C C41A -0.01798(18) 0.25496(8) 0.15947(8) 0.0393(4) Uani d . 1 1
N N42A 0.01418(15) 0.27914(7) 0.11119(7) 0.0450(4) Uani d . 1 1
C C43A -0.06151(19) 0.32277(9) 0.08422(9) 0.0461(5) Uani d . 1 1
H H43A -0.0391 0.3416 0.0514 0.055 Uiso calc R 1 1
C C44A -0.17069(18) 0.34142(8) 0.10229(8) 0.0414(4) Uani d . 1 1
C C45A -0.2031(2) 0.31376(9) 0.15181(9) 0.0470(5) Uani d . 1 1
H H45A -0.2773 0.3245 0.1646 0.056 Uiso calc R 1 1
C C46A -0.12450(19) 0.27053(9) 0.18160(9) 0.0460(5) Uani d . 1 1
H H46A -0.1424 0.2522 0.2157 0.055 Uiso calc R 1 1
O O7A -0.21082(15) 0.42144(7) 0.03253(7) 0.0601(4) Uani d . 1 1
C C7A -0.2484(2) 0.38948(9) 0.06763(9) 0.0451(5) Uani d . 1 1
C C8A -0.4476(3) 0.43701(13) 0.04686(12) 0.0743(8) Uani d . 1 1
H H8A1 -0.4071 0.4753 0.0526 0.112 Uiso calc R 1 1
H H8A2 -0.5266 0.4382 0.0608 0.112 Uiso calc R 1 1
H H8A3 -0.4643 0.4269 0.0048 0.112 Uiso calc R 1 1
O O8A -0.36477(14) 0.39304(7) 0.08034(7) 0.0562(4) Uani d . 1 1

loop_
_atom_site_aniso_label
_atom_site_aniso_U_11
_atom_site_aniso_U_22
_atom_site_aniso_U_33
_atom_site_aniso_U_12
_atom_site_aniso_U_13
_atom_site_aniso_U_23
O1 0.0883(12) 0.0569(9) 0.0402(8) -0.0023(8) 0.0177(8) 0.0020(7)
C1 0.0572(12) 0.0431(11) 0.0373(11) 0.0079(9) 0.0058(9) 0.0059(8)
N1 0.0537(10) 0.0470(9) 0.0398(9) 0.0027(8) 0.0019(8) -0.0055(7)
O2 0.0506(10) 0.0993(14) 0.0687(11) 0.0036(9) -0.0076(8) -0.0306(10)
C2 0.0536(13) 0.0560(13) 0.0393(11) 0.0045(10) -0.0052(9) -0.0036(9)
O3 0.0702(10) 0.0384(8) 0.0591(9) 0.0002(7) 0.0103(8) -0.0013(7)
C3 0.0476(11) 0.0402(11) 0.0441(11) -0.0022(8) 0.0138(9) -0.0011(8)
N2 0.0426(9) 0.0374(8) 0.0463(9) -0.0031(7) 0.0049(7) 0.0058(7)
O4 0.0444(9) 0.0718(11) 0.0969(13) -0.0200(8) -0.0104(8) 0.0328(10)
C4 0.0370(11) 0.0410(10) 0.0571(13) -0.0020(8) 0.0036(9) 0.0065(9)
O5 0.0600(10) 0.0840(11) 0.0443(9) 0.0131(8) 0.0164(7) 0.0142(8)
C5 0.0449(11) 0.0393(10) 0.0397(11) 0.0012(8) 0.0091(8) 0.0026(8)
N3 0.0365(8) 0.0402(8) 0.0412(9) -0.0009(6) 0.0083(7) -0.0042(7)
O6 0.0410(8) 0.0557(9) 0.0762(11) -0.0101(7) 0.0157(7) -0.0162(8)
C6 0.0384(10) 0.0390(10) 0.0460(11) -0.0034(8) 0.0112(8) 0.0006(8)
O7 0.0690(10) 0.0387(8) 0.0800(11) 0.0105(7) 0.0222(8) -0.0017(7)
C7 0.0524(12) 0.0388(11) 0.0382(10) 0.0037(9) 0.0057(9) -0.0027(8)
N4 0.0430(9) 0.0344(8) 0.0410(9) -0.0014(7) 0.0015(7) 0.0055(6)
O8 0.0757(11) 0.0550(9) 0.0570(10) -0.0229(8) -0.0171(8) 0.0085(7)
C8 0.0502(11) 0.0371(10) 0.0417(11) -0.0047(9) -0.0007(9) 0.0012(8)
C11 0.0466(11) 0.0367(10) 0.0402(10) -0.0009(8) 0.0049(8) 0.0036(8)
C12 0.0446(11) 0.0345(9) 0.0419(11) 0.0013(8) 0.0057(8) 0.0036(8)
C13 0.0506(11) 0.0425(10) 0.0370(10) 0.0030(9) 0.0061(9) 0.0023(8)
C14 0.0763(15) 0.0465(12) 0.0406(12) 0.0013(11) 0.0061(10) 0.0095(9)
C15 0.0992(19) 0.0371(11) 0.0534(14) -0.0091(11) 0.0067(13) 0.0091(10)
C16 0.0753(15) 0.0370(11) 0.0485(12) -0.0083(10) 0.0032(11) 0.0017(9)
C11A 0.0474(11) 0.0476(12) 0.0399(11) 0.0034(9) -0.0007(9) -0.0020(9)
N12A 0.0602(11) 0.0467(10) 0.0518(11) 0.0089(8) 0.0130(9) 0.0052(8)
C13A 0.0570(13) 0.0463(12) 0.0581(13) 0.0070(10) 0.0143(11) 0.0034(10)
C14A 0.0421(11) 0.0515(12) 0.0516(12) 0.0003(9) 0.0047(9) 0.0011(9)
C15A 0.0526(12) 0.0526(13) 0.0541(13) -0.0098(10) 0.0052(10) 0.0044(10)
C16A 0.0586(13) 0.0443(11) 0.0518(13) -0.0018(10) 0.0036(10) -0.0012(9)
O1A 0.1188(18) 0.0823(14) 0.1288(19) -0.0153(12) 0.0811(16) 0.0038(13)
C1A 0.0551(13) 0.0645(15) 0.0644(15) -0.0024(11) 0.0196(11) 0.0064(12)
C2A 0.106(2) 0.088(2) 0.0753(19) 0.0105(17) 0.0476(17) -0.0042(15)
O2A 0.0875(12) 0.0603(10) 0.0710(11) 0.0001(9) 0.0373(10) -0.0038(8)
C21 0.0535(12) 0.0501(11) 0.0370(11) 0.0013(9) 0.0017(9) -0.0027(9)
C22 0.0501(11) 0.0432(11) 0.0337(10) -0.0045(9) 0.0041(8) -0.0031(8)
C23 0.0490(11) 0.0474(11) 0.0404(11) -0.0026(9) 0.0076(9) -0.0036(9)
C24 0.0662(15) 0.0788(17) 0.0531(14) 0.0086(13) 0.0132(12) -0.0201(12)
C25 0.0755(17) 0.109(2) 0.0427(13) 0.0112(16) 0.0021(12) -0.0270(14)
C26 0.0652(15) 0.0843(17) 0.0387(12) 0.0099(13) -0.0018(10) -0.0101(11)
C21A 0.0393(10) 0.0373(10) 0.0451(11) -0.0017(8) 0.0058(8) 0.0038(8)
N22A 0.0517(10) 0.0426(9) 0.0527(10) -0.0038(7) 0.0171(8) -0.0013(8)
C23A 0.0529(12) 0.0386(10) 0.0534(12) -0.0004(9) 0.0162(10) -0.0045(9)
C24A 0.0460(11) 0.0371(10) 0.0436(11) 0.0005(8) 0.0049(9) 0.0016(8)
C25A 0.0692(14) 0.0419(11) 0.0469(12) -0.0006(10) 0.0225(10) 0.0009(9)
C26A 0.0711(14) 0.0366(11) 0.0552(13) -0.0022(10) 0.0235(11) -0.0050(9)
O3A 0.1179(15) 0.0405(9) 0.0817(12) -0.0066(9) 0.0473(11) -0.0070(8)
C3A 0.0585(13) 0.0400(11) 0.0484(12) -0.0002(9) 0.0115(10) 0.0013(9)
C4A 0.158(3) 0.0497(15) 0.111(3) -0.0145(17) 0.077(2) 0.0125(15)
O4A 0.1177(15) 0.0417(8) 0.0746(11) -0.0040(9) 0.0503(11) 0.0041(8)
C31 0.0361(10) 0.0372(10) 0.0430(11) -0.0016(7) 0.0020(8) 0.0017(8)
C32 0.0369(10) 0.0365(9) 0.0387(10) 0.0010(7) 0.0002(8) 0.0012(8)
C33 0.0384(10) 0.0371(9) 0.0379(10) -0.0015(8) 0.0031(8) -0.0025(8)
C34 0.0481(11) 0.0418(11) 0.0425(11) -0.0007(8) 0.0032(9) 0.0053(8)
C35 0.0433(11) 0.0469(11) 0.0514(12) 0.0065(9) -0.0023(9) 0.0102(9)
C36 0.0340(10) 0.0471(11) 0.0556(13) 0.0016(8) 0.0018(9) 0.0045(9)
C31A 0.0356(10) 0.0388(10) 0.0435(11) -0.0035(8) 0.0079(8) -0.0022(8)
N32A 0.0568(10) 0.0389(9) 0.0443(10) 0.0038(7) 0.0073(8) -0.0026(7)
C33A 0.0595(13) 0.0466(11) 0.0427(11) 0.0021(9) 0.0067(10) -0.0034(9)
C34A 0.0516(12) 0.0444(11) 0.0495(12) -0.0061(9) 0.0145(9) -0.0089(9)
C35A 0.0682(14) 0.0384(11) 0.0609(14) 0.0028(10) 0.0160(11) -0.0097(10)
C36A 0.0571(13) 0.0396(11) 0.0541(13) 0.0036(9) 0.0087(10) 0.0017(9)
O5A 0.1380(19) 0.0680(12) 0.0766(13) 0.0156(12) 0.0285(13) -0.0255(10)
C5A 0.0647(15) 0.0589(14) 0.0568(14) -0.0084(12) 0.0214(12) -0.0161(11)
C6A 0.084(2) 0.132(3) 0.0532(16) -0.0015(19) 0.0090(14) -0.0286(17)
O6A 0.0762(11) 0.0894(13) 0.0500(10) 0.0063(10) 0.0070(8) -0.0193(9)
C41 0.0393(10) 0.0420(10) 0.0424(11) 0.0007(8) 0.0083(8) -0.0008(8)
C42 0.0381(10) 0.0408(10) 0.0379(10) 0.0034(8) 0.0091(8) 0.0007(8)
C43 0.0406(10) 0.0407(10) 0.0409(10) 0.0012(8) 0.0033(8) -0.0012(8)
C44 0.0557(13) 0.0538(12) 0.0523(13) 0.0028(10) 0.0150(10) -0.0127(10)
C45 0.0570(14) 0.0724(15) 0.0612(14) -0.0060(11) 0.0291(11) -0.0132(12)
C46 0.0450(11) 0.0558(12) 0.0570(13) -0.0068(9) 0.0190(10) -0.0065(10)
C41A 0.0452(11) 0.0350(9) 0.0345(10) -0.0039(8) 0.0003(8) 0.0004(7)
N42A 0.0453(9) 0.0480(9) 0.0408(9) 0.0018(7) 0.0065(7) 0.0061(7)
C43A 0.0499(12) 0.0448(11) 0.0417(11) -0.0014(9) 0.0046(9) 0.0110(9)
C44A 0.0419(10) 0.0396(10) 0.0390(10) -0.0018(8) -0.0004(8) 0.0012(8)
C45A 0.0454(11) 0.0497(11) 0.0448(11) 0.0033(9) 0.0065(9) 0.0024(9)
C46A 0.0496(12) 0.0482(11) 0.0398(11) 0.0000(9) 0.0084(9) 0.0086(9)
O7A 0.0687(10) 0.0498(9) 0.0595(10) 0.0010(7) 0.0077(8) 0.0163(7)
C7A 0.0520(12) 0.0398(10) 0.0400(11) 0.0012(9) 0.0008(9) -0.0004(9)
C8A 0.0709(16) 0.0835(18) 0.0655(16) 0.0344(14) 0.0065(13) 0.0175(14)
O8A 0.0560(9) 0.0600(9) 0.0504(9) 0.0153(7) 0.0060(7) 0.0096(7)

loop_
_atom_type_symbol
_atom_type_description
_atom_type_scat_dispersion_real
_atom_type_scat_dispersion_imag
_atom_type_scat_source
C C 0.0181 0.0091 'International Tables Vol C Tables 4.2.6.8 and 6.1.1.4'
H H 0.0000 0.0000 'International Tables Vol C Tables 4.2.6.8 and 6.1.1.4'
N N 0.0311 0.0180 'International Tables Vol C Tables 4.2.6.8 and 6.1.1.4'
O O 0.0492 0.0322 'International Tables Vol C Tables 4.2.6.8 and 6.1.1.4'

loop_
_geom_angle_atom_site_label_1
_geom_angle_atom_site_label_2
_geom_angle_atom_site_label_3
_geom_angle
O1 C1 N1 120.98(19)
O1 C1 C13 121.7(2)
N1 C1 C13 117.33(17)
C1 N1 C2 120.45(17)
C1 N1 C11A 120.60(17)
C2 N1 C11A 117.07(17)
O2 C2 N1 119.9(2)
O2 C2 C21 121.9(2)
N1 C2 C21 117.97(18)
O3 C3 N2 121.49(19)
O3 C3 C23 122.06(19)
N2 C3 C23 116.35(17)
C3 N2 C4 121.16(16)
C3 N2 C21A 121.25(16)
C4 N2 C21A 115.10(15)
O4 C4 N2 120.22(18)
O4 C4 C31 121.10(19)
N2 C4 C31 118.46(16)
O5 C5 N3 120.27(18)
O5 C5 C33 121.95(18)
N3 C5 C33 117.74(16)
C5 N3 C6 116.53(15)
C5 N3 C31A 122.64(15)
C6 N3 C31A 115.83(15)
O6 C6 N3 120.18(17)
O6 C6 C41 123.34(18)
N3 C6 C41 116.40(16)
O7 C7 N4 119.41(18)
O7 C7 C43 120.93(19)
N4 C7 C43 119.59(16)
C7 N4 C41A 123.85(15)
C7 N4 C8 114.91(15)
C41A N4 C8 116.92(15)
O8 C8 N4 120.03(18)
O8 C8 C11 123.73(18)
N4 C8 C11 116.18(16)
C12 C11 C16 119.87(18)
C12 C11 C8 121.68(17)
C16 C11 C8 118.37(18)
C13 C12 C11 119.93(18)
C13 C12 H12 120.0
C11 C12 H12 120.0
C12 C13 C14 119.98(19)
C12 C13 C1 121.39(17)
C14 C13 C1 118.60(18)
C15 C14 C13 120.06(19)
C15 C14 H14 120.0
C13 C14 H14 120.0
C14 C15 C16 120.3(2)
C14 C15 H15 119.8
C16 C15 H15 119.8
C15 C16 C11 119.8(2)
C15 C16 H16 120.1
C11 C16 H16 120.1
N12A C11A C16A 124.4(2)
N12A C11A N1 115.30(18)
C16A C11A N1 120.28(18)
C11A N12A C13A 116.48(19)
N12A C13A C14A 123.8(2)
N12A C13A H13A 118.1
C14A C13A H13A 118.1
C13A C14A C15A 118.0(2)
C13A C14A C1A 122.2(2)
C15A C14A C1A 119.8(2)
C16A C15A C14A 119.1(2)
C16A C15A H15A 120.4
C14A C15A H15A 120.4
C15A C16A C11A 117.9(2)
C15A C16A H16A 121.0
C11A C16A H16A 121.0
O1A C1A O2A 123.9(2)
O1A C1A C14A 124.3(2)
O2A C1A C14A 111.72(19)
O2A C2A H2A1 109.5
O2A C2A H2A2 109.5
H2A1 C2A H2A2 109.5
O2A C2A H2A3 109.5
H2A1 C2A H2A3 109.5
H2A2 C2A H2A3 109.5
C1A O2A C2A 116.0(2)
C26 C21 C22 119.8(2)
C26 C21 C2 117.73(19)
C22 C21 C2 121.68(18)
C21 C22 C23 120.05(18)
C21 C22 H22 120.0
C23 C22 H22 120.0
C22 C23 C24 119.6(2)
C22 C23 C3 120.28(17)
C24 C23 C3 119.43(19)
C25 C24 C23 119.9(2)
C25 C24 H24 120.1
C23 C24 H24 120.1
C26 C25 C24 120.6(2)
C26 C25 H25 119.7
C24 C25 H25 119.7
C25 C26 C21 120.0(2)
C25 C26 H26 120.0
C21 C26 H26 120.0
N22A C21A C26A 124.94(18)
N22A C21A N2 114.24(17)
C26A C21A N2 120.75(17)
C21A N22A C23A 115.74(17)
N22A C23A C24A 124.31(18)
N22A C23A H23A 117.8
C24A C23A H23A 117.8
C23A C24A C25A 118.23(18)
C23A C24A C3A 118.63(18)
C25A C24A C3A 123.09(18)
C26A C25A C24A 118.41(19)
C26A C25A H25A 120.8
C24A C25A H25A 120.8
C21A C26A C25A 118.38(19)
C21A C26A H26A 120.8
C25A C26A H26A 120.8
O3A C3A O4A 123.96(19)
O3A C3A C24A 123.6(2)
O4A C3A C24A 112.47(17)
O4A C4A H4A1 109.5
O4A C4A H4A2 109.5
H4A1 C4A H4A2 109.5
O4A C4A H4A3 109.5
H4A1 C4A H4A3 109.5
H4A2 C4A H4A3 109.5
C3A O4A C4A 116.87(19)
C32 C31 C36 119.73(18)
C32 C31 C4 122.29(17)
C36 C31 C4 117.41(17)
C33 C32 C31 119.78(17)
C33 C32 H32 120.1
C31 C32 H32 120.1
C32 C33 C34 119.83(18)
C32 C33 C5 122.21(17)
C34 C33 C5 117.71(17)
C35 C34 C33 120.22(18)
C35 C34 H34 119.9
C33 C34 H34 119.9
C36 C35 C34 119.88(18)
C36 C35 H35 120.1
C34 C35 H35 120.1
C35 C36 C31 120.45(18)
C35 C36 H36 119.8
C31 C36 H36 119.8
N32A C31A C36A 124.21(18)
N32A C31A N3 114.33(16)
C36A C31A N3 121.40(18)
C31A N32A C33A 116.94(17)
N32A C33A C34A 123.5(2)
N32A C33A H33A 118.2
C34A C33A H33A 118.2
C35A C34A C33A 117.65(19)
C35A C34A C5A 119.4(2)
C33A C34A C5A 123.0(2)
C36A C35A C34A 119.93(19)
C36A C35A H35A 120.0
C34A C35A H35A 120.0
C31A C36A C35A 117.7(2)
C31A C36A H36A 121.1
C35A C36A H36A 121.1
O5A C5A O6A 124.4(2)
O5A C5A C34A 123.0(2)
O6A C5A C34A 112.7(2)
O6A C6A H6A1 109.5
O6A C6A H6A2 109.5
H6A1 C6A H6A2 109.5
O6A C6A H6A3 109.5
H6A1 C6A H6A3 109.5
H6A2 C6A H6A3 109.5
C5A O6A C6A 116.3(2)
C46 C41 C42 119.74(18)
C46 C41 C6 118.76(17)
C42 C41 C6 121.32(17)
C43 C42 C41 119.77(17)
C43 C42 H42 120.1
C41 C42 H42 120.1
C44 C43 C42 119.93(18)
C44 C43 C7 117.87(17)
C42 C43 C7 121.86(17)
C43 C44 C45 120.46(19)
C43 C44 H44 119.8
C45 C44 H44 119.8
C46 C45 C44 119.6(2)
C46 C45 H45 120.2
C44 C45 H45 120.2
C45 C46 C41 120.3(2)
C45 C46 H46 119.8
C41 C46 H46 119.8
N42A C41A C46A 124.53(18)
N42A C41A N4 116.09(17)
C46A C41A N4 119.38(17)
C41A N42A C43A 116.30(17)
N42A C43A C44A 123.86(18)
N42A C43A H43A 118.1
C44A C43A H43A 118.1
C43A C44A C45A 118.01(18)
C43A C44A C7A 118.69(17)
C45A C44A C7A 123.29(18)
C46A C45A C44A 119.22(19)
C46A C45A H45A 120.4
C44A C45A H45A 120.4
C45A C46A C41A 117.99(18)
C45A C46A H46A 121.0
C41A C46A H46A 121.0
O7A C7A O8A 124.01(19)
O7A C7A C44A 123.98(19)
O8A C7A C44A 112.00(17)
O8A C8A H8A1 109.5
O8A C8A H8A2 109.5
H8A1 C8A H8A2 109.5
O8A C8A H8A3 109.5
H8A1 C8A H8A3 109.5
H8A2 C8A H8A3 109.5
C7A O8A C8A 115.33(18)

loop_
_geom_bond_atom_site_label_1
_geom_bond_atom_site_label_2
_geom_bond_distance
O1 C1 1.208(2)
C1 N1 1.407(3)
C1 C13 1.494(3)
N1 C2 1.425(3)
N1 C11A 1.430(3)
O2 C2 1.201(3)
C2 C21 1.478(3)
O3 C3 1.208(2)
C3 N2 1.405(3)
C3 C23 1.484(3)
N2 C4 1.415(3)
N2 C21A 1.446(2)
O4 C4 1.200(2)
C4 C31 1.484(3)
O5 C5 1.205(2)
C5 N3 1.407(2)
C5 C33 1.488(3)
N3 C6 1.431(2)
N3 C31A 1.432(2)
O6 C6 1.200(2)
C6 C41 1.483(3)
O7 C7 1.215(2)
C7 N4 1.393(3)
C7 C43 1.490(3)
N4 C41A 1.427(2)
N4 C8 1.456(2)
O8 C8 1.193(2)
C8 C11 1.474(3)
C11 C12 1.386(3)
C11 C16 1.389(3)
C12 C13 1.382(3)
C12 H12 0.9300
C13 C14 1.385(3)
C14 C15 1.377(3)
C14 H14 0.9300
C15 C16 1.380(3)
C15 H15 0.9300
C16 H16 0.9300
C11A N12A 1.328(3)
C11A C16A 1.380(3)
N12A C13A 1.332(3)
C13A C14A 1.380(3)
C13A H13A 0.9300
C14A C15A 1.388(3)
C14A C1A 1.479(3)
C15A C16A 1.371(3)
C15A H15A 0.9300
C16A H16A 0.9300
O1A C1A 1.196(3)
C1A O2A 1.326(3)
C2A O2A 1.437(3)
C2A H2A1 0.9600
C2A H2A2 0.9600
C2A H2A3 0.9600
C21 C26 1.384(3)
C21 C22 1.388(3)
C22 C23 1.390(3)
C22 H22 0.9300
C23 C24 1.390(3)
C24 C25 1.380(4)
C24 H24 0.9300
C25 C26 1.378(4)
C25 H25 0.9300
C26 H26 0.9300
C21A N22A 1.332(3)
C21A C26A 1.367(3)
N22A C23A 1.337(3)
C23A C24A 1.380(3)
C23A H23A 0.9300
C24A C25A 1.386(3)
C24A C3A 1.488(3)
C25A C26A 1.384(3)
C25A H25A 0.9300
C26A H26A 0.9300
O3A C3A 1.195(3)
C3A O4A 1.319(3)
C4A O4A 1.453(3)
C4A H4A1 0.9600
C4A H4A2 0.9600
C4A H4A3 0.9600
C31 C32 1.388(3)
C31 C36 1.391(3)
C32 C33 1.387(3)
C32 H32 0.9300
C33 C34 1.394(3)
C34 C35 1.379(3)
C34 H34 0.9300
C35 C36 1.378(3)
C35 H35 0.9300
C36 H36 0.9300
C31A N32A 1.329(3)
C31A C36A 1.374(3)
N32A C33A 1.335(3)
C33A C34A 1.386(3)
C33A H33A 0.9300
C34A C35A 1.376(3)
C34A C5A 1.491(3)
C35A C36A 1.376(3)
C35A H35A 0.9300
C36A H36A 0.9300
O5A C5A 1.194(3)
C5A O6A 1.328(3)
C6A O6A 1.453(3)
C6A H6A1 0.9600
C6A H6A2 0.9600
C6A H6A3 0.9600
C41 C46 1.388(3)
C41 C42 1.389(3)
C42 C43 1.387(3)
C42 H42 0.9300
C43 C44 1.381(3)
C44 C45 1.382(3)
C44 H44 0.9300
C45 C46 1.381(3)
C45 H45 0.9300
C46 H46 0.9300
C41A N42A 1.328(2)
C41A C46A 1.379(3)
N42A C43A 1.338(2)
C43A C44A 1.378(3)
C43A H43A 0.9300
C44A C45A 1.388(3)
C44A C7A 1.487(3)
C45A C46A 1.370(3)
C45A H45A 0.9300
C46A H46A 0.9300
O7A C7A 1.201(2)
C7A O8A 1.334(2)
C8A O8A 1.437(3)
C8A H8A1 0.9600
C8A H8A2 0.9600
C8A H8A3 0.9600

loop_
_geom_hbond_atom_site_label_D
_geom_hbond_atom_site_label_H
_geom_hbond_atom_site_label_A
_geom_hbond_site_symmetry_A
_geom_hbond_distance_DH
_geom_hbond_distance_HA
_geom_hbond_distance_DA
_geom_hbond_angle_DHA
_geom_hbond_publ_flag
C4A H4A2 O5 4_566 0.96 2.56 3.491(4) 165 yes
C6A H6A3 O3 3_566 0.96 2.58 3.461(4) 153 yes
C26A H26A O5A 3_566 0.93 2.42 3.333(3) 167 yes
C15A H15A O4 1_655 0.93 2.38 3.133(3) 138 yes
C35A H35A O7 2 0.93 2.57 3.107(3) 117 yes
C36 H36 O6 1_455 0.93 2.48 3.400(2) 171 yes
C12 H12 N4 . 0.93 2.58 2.897(2) 100 no
C13A H13A O2A . 0.93 2.40 2.722(3) 100 no
C23A H23A O3A . 0.93 2.50 2.818(3) 100 no
C33A H33A O6A . 0.93 2.45 2.768(3) 100 no

loop_
_geom_torsion_atom_site_label_1
_geom_torsion_atom_site_label_2
_geom_torsion_atom_site_label_3
_geom_torsion_atom_site_label_4
_geom_torsion
O1 C1 N1 C2 -9.7(3)
C13 C1 N1 C2 168.39(17)
O1 C1 N1 C11A 154.23(19)
C13 C1 N1 C11A -27.7(3)
C1 N1 C2 O2 140.5(2)
C11A N1 C2 O2 -24.0(3)
C1 N1 C2 C21 -45.2(3)
C11A N1 C2 C21 150.33(19)
O3 C3 N2 C4 13.2(3)
C23 C3 N2 C4 -163.31(17)
O3 C3 N2 C21A -148.00(19)
C23 C3 N2 C21A 35.5(2)
C3 N2 C4 O4 -142.5(2)
C21A N2 C4 O4 19.8(3)
C3 N2 C4 C31 42.9(3)
C21A N2 C4 C31 -154.83(17)
O5 C5 N3 C6 -13.0(3)
C33 C5 N3 C6 164.84(16)
O5 C5 N3 C31A 140.89(19)
C33 C5 N3 C31A -41.3(2)
C5 N3 C6 O6 127.8(2)
C31A N3 C6 O6 -27.9(3)
C5 N3 C6 C41 -55.4(2)
C31A N3 C6 C41 148.91(17)
O7 C7 N4 C41A -150.95(19)
C43 C7 N4 C41A 32.1(3)
O7 C7 N4 C8 4.9(3)
C43 C7 N4 C8 -172.03(17)
C7 N4 C8 O8 -114.6(2)
C41A N4 C8 O8 43.0(3)
C7 N4 C8 C11 68.0(2)
C41A N4 C8 C11 -134.40(18)
O8 C8 C11 C12 -152.3(2)
N4 C8 C11 C12 24.9(3)
O8 C8 C11 C16 24.5(3)
N4 C8 C11 C16 -158.29(19)
C16 C11 C12 C13 -2.0(3)
C8 C11 C12 C13 174.68(19)
C11 C12 C13 C14 2.1(3)
C11 C12 C13 C1 -175.73(18)
O1 C1 C13 C12 128.9(2)
N1 C1 C13 C12 -49.2(3)
O1 C1 C13 C14 -49.0(3)
N1 C1 C13 C14 132.9(2)
C12 C13 C14 C15 -0.4(3)
C1 C13 C14 C15 177.5(2)
C13 C14 C15 C16 -1.4(4)
C14 C15 C16 C11 1.5(4)
C12 C11 C16 C15 0.2(3)
C8 C11 C16 C15 -176.6(2)
C1 N1 C11A N12A -33.3(3)
C2 N1 C11A N12A 131.2(2)
C1 N1 C11A C16A 144.1(2)
C2 N1 C11A C16A -51.4(3)
C16A C11A N12A C13A -5.9(3)
N1 C11A N12A C13A 171.38(18)
C11A N12A C13A C14A 3.1(3)
N12A C13A C14A C15A 1.9(3)
N12A C13A C14A C1A -176.2(2)
C13A C14A C15A C16A -4.3(3)
C1A C14A C15A C16A 173.9(2)
C14A C15A C16A C11A 1.8(3)
N12A C11A C16A C15A 3.6(3)
N1 C11A C16A C15A -173.61(19)
C13A C14A C1A O1A -168.7(3)
C15A C14A C1A O1A 13.2(4)
C13A C14A C1A O2A 13.6(3)
C15A C14A C1A O2A -164.5(2)
O1A C1A O2A C2A -2.1(4)
C14A C1A O2A C2A 175.6(2)
O2 C2 C21 C26 -31.0(3)
N1 C2 C21 C26 154.7(2)
O2 C2 C21 C22 138.8(2)
N1 C2 C21 C22 -35.4(3)
C26 C21 C22 C23 3.1(3)
C2 C21 C22 C23 -166.5(2)
C21 C22 C23 C24 -2.2(3)
C21 C22 C23 C3 168.33(19)
O3 C3 C23 C22 -131.0(2)
N2 C3 C23 C22 45.5(3)
O3 C3 C23 C24 39.6(3)
N2 C3 C23 C24 -143.9(2)
C22 C23 C24 C25 -0.5(4)
C3 C23 C24 C25 -171.1(2)
C23 C24 C25 C26 2.4(4)
C24 C25 C26 C21 -1.6(5)
C22 C21 C26 C25 -1.2(4)
C2 C21 C26 C25 168.8(3)
C3 N2 C21A N22A -125.4(2)
C4 N2 C21A N22A 72.3(2)
C3 N2 C21A C26A 57.5(3)
C4 N2 C21A C26A -104.8(2)
C26A C21A N22A C23A 0.5(3)
N2 C21A N22A C23A -176.45(17)
C21A N22A C23A C24A -0.6(3)
N22A C23A C24A C25A 0.4(3)
N22A C23A C24A C3A 178.0(2)
C23A C24A C25A C26A -0.1(3)
C3A C24A C25A C26A -177.5(2)
N22A C21A C26A C25A -0.2(3)
N2 C21A C26A C25A 176.57(19)
C24A C25A C26A C21A 0.0(3)
C23A C24A C3A O3A 1.2(3)
C25A C24A C3A O3A 178.6(2)
C23A C24A C3A O4A -178.2(2)
C25A C24A C3A O4A -0.8(3)
O3A C3A O4A C4A -3.1(4)
C24A C3A O4A C4A 176.3(2)
O4 C4 C31 C32 -139.2(2)
N2 C4 C31 C32 35.4(3)
O4 C4 C31 C36 32.2(3)
N2 C4 C31 C36 -153.30(19)
C36 C31 C32 C33 -2.5(3)
C4 C31 C32 C33 168.61(18)
C31 C32 C33 C34 1.1(3)
C31 C32 C33 C5 -173.04(17)
O5 C5 C33 C32 145.4(2)
N3 C5 C33 C32 -32.4(3)
O5 C5 C33 C34 -28.9(3)
N3 C5 C33 C34 153.35(17)
C32 C33 C34 C35 2.0(3)
C5 C33 C34 C35 176.44(18)
C33 C34 C35 C36 -3.7(3)
C34 C35 C36 C31 2.3(3)
C32 C31 C36 C35 0.8(3)
C4 C31 C36 C35 -170.72(19)
C5 N3 C31A N32A 143.78(18)
C6 N3 C31A N32A -62.2(2)
C5 N3 C31A C36A -38.9(3)
C6 N3 C31A C36A 115.2(2)
C36A C31A N32A C33A -0.7(3)
N3 C31A N32A C33A 176.55(17)
C31A N32A C33A C34A 1.9(3)
N32A C33A C34A C35A -0.9(3)
N32A C33A C34A C5A 178.6(2)
C33A C34A C35A C36A -1.2(3)
C5A C34A C35A C36A 179.2(2)
N32A C31A C36A C35A -1.3(3)
N3 C31A C36A C35A -178.44(19)
C34A C35A C36A C31A 2.3(3)
C35A C34A C5A O5A 11.9(4)
C33A C34A C5A O5A -167.7(2)
C35A C34A C5A O6A -169.3(2)
C33A C34A C5A O6A 11.1(3)
O5A C5A O6A C6A 2.0(4)
C34A C5A O6A C6A -176.8(2)
O6 C6 C41 C46 -31.0(3)
N3 C6 C41 C46 152.34(18)
O6 C6 C41 C42 144.2(2)
N3 C6 C41 C42 -32.5(3)
C46 C41 C42 C43 2.6(3)
C6 C41 C42 C43 -172.50(18)
C41 C42 C43 C44 -2.5(3)
C41 C42 C43 C7 170.79(18)
O7 C7 C43 C44 38.6(3)
N4 C7 C43 C44 -144.54(19)
O7 C7 C43 C42 -134.8(2)
N4 C7 C43 C42 42.1(3)
C42 C43 C44 C45 -0.5(3)
C7 C43 C44 C45 -174.1(2)
C43 C44 C45 C46 3.4(4)
C44 C45 C46 C41 -3.2(4)
C42 C41 C46 C45 0.2(3)
C6 C41 C46 C45 175.4(2)
C7 N4 C41A N42A 21.8(3)
C8 N4 C41A N42A -133.57(18)
C7 N4 C41A C46A -158.30(18)
C8 N4 C41A C46A 46.3(2)
C46A C41A N42A C43A 2.2(3)
N4 C41A N42A C43A -177.94(16)
C41A N42A C43A C44A -2.7(3)
N42A C43A C44A C45A 0.8(3)
N42A C43A C44A C7A -178.57(18)
C43A C44A C45A C46A 1.7(3)
C7A C44A C45A C46A -178.94(19)
C44A C45A C46A C41A -2.2(3)
N42A C41A C46A C45A 0.2(3)
N4 C41A C46A C45A -179.66(17)
C43A C44A C7A O7A -15.5(3)
C45A C44A C7A O7A 165.2(2)
C43A C44A C7A O8A 164.78(17)
C45A C44A C7A O8A -14.6(3)
O7A C7A O8A C8A 2.6(3)
C44A C7A O8A C8A -177.70(19)

loop_
_cod_related_entry_id
_cod_related_entry_database
_cod_related_entry_code
1 ChemSpider 30654596
